data_4130266
loop_
_publ_author_name
'He, Xin'
'Wang, Yuechao'
'Jiang, Hong'
'Zhao, Liang'

_publ_section_title
;
 Structurally Well-Defined Sigmoidal Gold Clusters: Probing the
 Correlation between Metal Atom Arrangement and Chiroptical Response.
;
_journal_issue 17
_journal_name_full 'Journal of the American Chemical Society'
_journal_page_first 5634
_journal_page_last 5643
_journal_paper_doi 10.1021/jacs.6b01658
_journal_volume 138
_journal_year 2016
_chemical_absolute_configuration rmad
_chemical_formula_sum 'C114 H100 Au6 B2 F8 N2 P6'
_chemical_formula_weight 3039.20
_space_group_IT_number 19
_space_group_name_Hall 'P 2ac 2ab'
_space_group_name_H-M_alt 'P 21 21 21'
_symmetry_cell_setting orthorhombic
_symmetry_space_group_name_H-M 'P 21 21 21'
_atom_sites_solution_hydrogens geom
_atom_sites_solution_primary direct
_atom_sites_solution_secondary difmap
_audit_creation_method SHELXL-97
_cell_angle_alpha 90.00
_cell_angle_beta 90.00
_cell_angle_gamma 90.00
_cell_formula_units_Z 4
_cell_length_a 16.145(3)
_cell_length_b 17.072(3)
_cell_length_c 41.943(8)
_cell_measurement_reflns_used 30896
_cell_measurement_temperature 173.1500
_cell_measurement_theta_max 28.4959
_cell_measurement_theta_min 0.9710
_cell_volume 11561(4)
_computing_structure_refinement 'SHELXL-97 (Sheldrick, 1997)'
_computing_structure_solution 'SHELXS-97 (Sheldrick, 1990)'
_diffrn_ambient_temperature 173.1500
_diffrn_measured_fraction_theta_full 0.997
_diffrn_measured_fraction_theta_max 0.997
_diffrn_measurement_device_type Saturn724+
_diffrn_radiation_monochromator Confocal
_diffrn_radiation_source 'Rotating Anode'
_diffrn_radiation_type 'Mo K\a'
_diffrn_radiation_wavelength 0.71073
_diffrn_reflns_av_R_equivalents 0.0678
_diffrn_reflns_av_sigmaI/netI 0.0980
_diffrn_reflns_limit_h_max 20
_diffrn_reflns_limit_h_min -15
_diffrn_reflns_limit_k_max 20
_diffrn_reflns_limit_k_min -21
_diffrn_reflns_limit_l_max 50
_diffrn_reflns_limit_l_min -53
_diffrn_reflns_number 48978
_diffrn_reflns_theta_full 26.73
_diffrn_reflns_theta_max 26.73
_diffrn_reflns_theta_min 0.97
_exptl_absorpt_coefficient_mu 7.726
_exptl_absorpt_correction_T_max 1.0000
_exptl_absorpt_correction_T_min 0.1975
_exptl_absorpt_correction_type multi-scan
_exptl_crystal_colour Yellow
_exptl_crystal_density_diffrn 1.746
_exptl_crystal_density_method 'not measured'
_exptl_crystal_description Plate
_exptl_crystal_F_000 5776
_exptl_crystal_size_max 0.2100
_exptl_crystal_size_mid 0.1400
_exptl_crystal_size_min 0.0600
_refine_diff_density_max 2.521
_refine_diff_density_min -1.892
_refine_diff_density_rms 0.302
_refine_ls_abs_structure_details 'Flack H D (1983), Acta Cryst. A39, 876-881'
_refine_ls_abs_structure_Flack 0.076(12)
_refine_ls_extinction_method none
_refine_ls_goodness_of_fit_ref 1.053
_refine_ls_hydrogen_treatment constr
_refine_ls_matrix_type full
_refine_ls_number_parameters 1171
_refine_ls_number_reflns 23568
_refine_ls_number_restraints 155
_refine_ls_restrained_S_all 1.053
_refine_ls_R_factor_all 0.0915
_refine_ls_R_factor_gt 0.0762
_refine_ls_shift/su_max 0.001
_refine_ls_shift/su_mean 0.000
_refine_ls_structure_factor_coef Fsqd
_refine_ls_weighting_details 'calc w=1/[\s^2^(Fo^2^)+(0.1076P)^2^+54.7779P] where P=(Fo^2^+2Fc^2^)/3'
_refine_ls_weighting_scheme calc
_refine_ls_wR_factor_gt 0.2000
_refine_ls_wR_factor_ref 0.2188
_reflns_number_gt 19053
_reflns_number_total 23568
_reflns_threshold_expression >2sigma(I)
_cod_data_source_file ja6b01658_si_002.cif
_cod_data_source_block Complex2
_cod_original_sg_symbol_H-M P212121
_cod_database_code 4130266

loop_
_symmetry_equiv_pos_as_xyz
'x, y, z'
'-x+1/2, -y, z+1/2'
'x+1/2, -y+1/2, -z'
'-x, y+1/2, -z+1/2'

loop_
_atom_site_label
_atom_site_type_symbol
_atom_site_fract_x
_atom_site_fract_y
_atom_site_fract_z
_atom_site_U_iso_or_equiv
_atom_site_adp_type
_atom_site_occupancy
_atom_site_symmetry_multiplicity
_atom_site_calc_flag
_atom_site_refinement_flags
C1 C 2.0571(12) -0.5317(10) 0.8413(3) 0.040(4) Uani 1 1 d .
H1 H 2.0003 -0.5359 0.8333 0.048 Uiso 1 1 calc R
C2 C 2.0995(16) -0.4586(10) 0.8260(5) 0.060(6) Uani 1 1 d .
H2 H 2.1548 -0.4503 0.8350 0.071 Uiso 1 1 calc R
C3 C 2.1041(15) -0.4700(9) 0.7896(4) 0.050(5) Uani 1 1 d .
H3A H 2.1292 -0.4242 0.7799 0.060 Uiso 1 1 calc R
H3B H 2.0486 -0.4754 0.7810 0.060 Uiso 1 1 calc R
C4 C 2.1566(14) -0.5451(10) 0.7807(4) 0.050(5) Uani 1 1 d .
H4A H 2.1585 -0.5520 0.7578 0.059 Uiso 1 1 calc R
H4B H 2.2128 -0.5401 0.7886 0.059 Uiso 1 1 calc R
C5 C 2.1124(15) -0.6152(14) 0.7967(4) 0.062(6) Uani 1 1 d .
H5A H 2.0574 -0.6204 0.7876 0.075 Uiso 1 1 calc R
H5B H 2.1428 -0.6627 0.7919 0.075 Uiso 1 1 calc R
C6 C 2.1046(18) -0.6073(12) 0.8330(5) 0.074(8) Uani 1 1 d .
H6A H 2.1594 -0.6058 0.8426 0.089 Uiso 1 1 calc R
H6B H 2.0754 -0.6523 0.8416 0.089 Uiso 1 1 calc R
C7 C 2.3377(12) -0.4029(9) 0.9325(4) 0.071(7) Uani 1 1 d G
C12 C 2.3956(11) -0.3967(9) 0.9569(3) 0.077(8) Uani 1 1 d G
H12 H 2.4047 -0.4389 0.9705 0.092 Uiso 1 1 calc R
C11 C 2.4397(10) -0.3275(11) 0.9610(4) 0.088(9) Uani 1 1 d G
H11 H 2.4784 -0.3234 0.9773 0.106 Uiso 1 1 calc R
C10 C 2.4259(14) -0.2646(9) 0.9407(6) 0.119(14) Uani 1 1 d G
H10 H 2.4555 -0.2183 0.9434 0.143 Uiso 1 1 calc R
C9 C 2.3681(16) -0.2708(10) 0.9163(6) 0.19(2) Uani 1 1 d GU
H9 H 2.3589 -0.2286 0.9027 0.229 Uiso 1 1 calc R
C8 C 2.3239(14) -0.3399(13) 0.9122(5) 0.128(13) Uani 1 1 d GU
H8 H 2.2852 -0.3441 0.8959 0.153 Uiso 1 1 calc R
C13 C 2.3661(9) -0.5539(9) 0.9014(4) 0.059(5) Uani 1 1 d GU
C14 C 2.3408(8) -0.5942(11) 0.8743(5) 0.116(13) Uani 1 1 d G
H14 H 2.2868 -0.5888 0.8669 0.140 Uiso 1 1 calc R
C15 C 2.3962(11) -0.6426(12) 0.8583(4) 0.134(16) Uani 1 1 d G
H15 H 2.3792 -0.6696 0.8402 0.161 Uiso 1 1 calc R
C16 C 2.4768(10) -0.6507(10) 0.8695(4) 0.105(11) Uani 1 1 d G
H16 H 2.5139 -0.6831 0.8588 0.126 Uiso 1 1 calc R
C17 C 2.5021(8) -0.6104(10) 0.8965(4) 0.083(8) Uani 1 1 d G
H17 H 2.5561 -0.6158 0.9040 0.099 Uiso 1 1 calc R
C18 C 2.4468(10) -0.5620(9) 0.9125(3) 0.074(7) Uani 1 1 d G
H18 H 2.4637 -0.5350 0.9307 0.089 Uiso 1 1 calc R
C19 C 2.2828(10) -0.5453(8) 0.9621(3) 0.052(5) Uani 1 1 d G
C24 C 2.3013(10) -0.6247(9) 0.9631(3) 0.093(10) Uani 1 1 d G
H24 H 2.3158 -0.6511 0.9445 0.111 Uiso 1 1 calc R
C23 C 2.2984(12) -0.6648(7) 0.9919(4) 0.081(8) Uani 1 1 d G
H23 H 2.3108 -0.7180 0.9926 0.097 Uiso 1 1 calc R
C22 C 2.2768(13) -0.6255(9) 1.0197(3) 0.121(14) Uani 1 1 d G
H22 H 2.2748 -0.6523 1.0390 0.146 Uiso 1 1 calc R
C21 C 2.2582(12) -0.5460(9) 1.0187(3) 0.083(8) Uani 1 1 d GU
H21 H 2.2438 -0.5196 1.0373 0.100 Uiso 1 1 calc R
C20 C 2.2612(10) -0.5059(7) 0.9899(3) 0.076(8) Uani 1 1 d G
H20 H 2.2488 -0.4527 0.9892 0.092 Uiso 1 1 calc R
C25 C 1.9782(19) -0.8077(10) 0.9239(5) 0.072(8) Uani 1 1 d .
C26 C 1.9092(18) -0.7897(15) 0.9054(5) 0.078(7) Uani 1 1 d .
H26 H 1.9036 -0.7380 0.8987 0.093 Uiso 1 1 calc R
C27 C 1.8497(12) -0.8406(10) 0.8965(5) 0.048(5) Uani 1 1 d .
H27 H 1.8023 -0.8247 0.8857 0.058 Uiso 1 1 calc R
C28 C 1.8643(14) -0.9204(13) 0.9047(5) 0.057(5) Uani 1 1 d .
H28 H 1.8294 -0.9587 0.8964 0.069 Uiso 1 1 calc R
C29 C 1.9265(16) -0.9421(11) 0.9238(4) 0.061(6) Uani 1 1 d .
H29 H 1.9284 -0.9926 0.9321 0.073 Uiso 1 1 calc R
C30 C 1.9899(16) -0.8867(12) 0.9312(5) 0.065(6) Uani 1 1 d .
H30 H 2.0387 -0.9031 0.9409 0.078 Uiso 1 1 calc R
C31 C 2.1539(17) -0.7809(12) 0.9317(5) 0.062(6) Uani 1 1 d .
C32 C 2.1817(16) -0.8303(11) 0.9567(5) 0.059(6) Uani 1 1 d .
H32 H 2.1496 -0.8390 0.9747 0.071 Uiso 1 1 calc R
C33 C 2.256(2) -0.8636(16) 0.9532(4) 0.096(11) Uani 1 1 d .
H33 H 2.2760 -0.8959 0.9693 0.116 Uiso 1 1 calc R
C34 C 2.3040(19) -0.8510(15) 0.9256(6) 0.088(10) Uani 1 1 d .
H34 H 2.3546 -0.8767 0.9238 0.106 Uiso 1 1 calc R
C35 C 2.2784(17) -0.8004(19) 0.9003(6) 0.087(9) Uani 1 1 d .
H35 H 2.3107 -0.7896 0.8825 0.104 Uiso 1 1 calc R
C36 C 2.1989(16) -0.7685(11) 0.9053(5) 0.060(6) Uani 1 1 d .
H36 H 2.1764 -0.7371 0.8894 0.072 Uiso 1 1 calc R
C37 C 2.0370(16) -0.7178(9) 0.9763(5) 0.058(6) Uani 1 1 d .
C38 C 2.070(2) -0.6512(12) 0.9917(5) 0.081(9) Uani 1 1 d .
H38 H 2.0974 -0.6139 0.9794 0.098 Uiso 1 1 calc R
C39 C 2.064(2) -0.6386(15) 1.0245(5) 0.082(9) Uani 1 1 d .
H39 H 2.0862 -0.5934 1.0335 0.098 Uiso 1 1 calc R
C40 C 2.0267(16) -0.6898(15) 1.0428(6) 0.070(7) Uani 1 1 d .
H40 H 2.0299 -0.6857 1.0648 0.084 Uiso 1 1 calc R
C41 C 1.985(2) -0.7464(19) 1.0297(7) 0.102(11) Uani 1 1 d .
H41 H 1.9464 -0.7723 1.0422 0.123 Uiso 1 1 calc R
C42 C 1.9960(16) -0.7722(12) 0.9969(4) 0.061(6) Uani 1 1 d .
H42 H 1.9774 -0.8208 0.9898 0.073 Uiso 1 1 calc R
C43 C 1.7529(9) -0.4069(7) 0.9120(3) 0.061(6) Uani 1 1 d G
C44 C 1.7777(8) -0.3367(8) 0.8982(3) 0.053(5) Uani 1 1 d G
H44 H 1.8337 -0.3260 0.8954 0.063 Uiso 1 1 calc R
C45 C 1.7187(10) -0.2823(6) 0.8885(3) 0.070(7) Uani 1 1 d G
H45 H 1.7352 -0.2353 0.8793 0.084 Uiso 1 1 calc R
C46 C 1.6349(9) -0.2982(8) 0.8927(3) 0.073(7) Uani 1 1 d G
H46 H 1.5954 -0.2619 0.8862 0.087 Uiso 1 1 calc R
C47 C 1.6102(8) -0.3684(9) 0.9065(3) 0.085(7) Uani 1 1 d GU
H47 H 1.5541 -0.3791 0.9093 0.102 Uiso 1 1 calc R
C48 C 1.6692(10) -0.4228(7) 0.9161(3) 0.073(7) Uani 1 1 d GU
H48 H 1.6526 -0.4697 0.9254 0.087 Uiso 1 1 calc R
C49 C 1.776(2) -0.5657(16) 0.9239(6) 0.088(9) Uani 1 1 d .
C50 C 1.7742(14) -0.6044(11) 0.8935(5) 0.054(5) Uani 1 1 d .
H50 H 1.8018 -0.5816 0.8764 0.065 Uiso 1 1 calc R
C51 C 1.7338(14) -0.6724(14) 0.8889(5) 0.061(6) Uani 1 1 d .
H51 H 1.7337 -0.6953 0.8688 0.073 Uiso 1 1 calc R
C52 C 1.6902(15) -0.7105(12) 0.9150(5) 0.060(5) Uani 1 1 d .
H52 H 1.6585 -0.7554 0.9120 0.071 Uiso 1 1 calc R
C53 C 1.700(2) -0.6732(13) 0.9465(6) 0.083(9) Uani 1 1 d .
H53 H 1.6759 -0.6970 0.9643 0.100 Uiso 1 1 calc R
C54 C 1.7415(16) -0.6062(15) 0.9503(5) 0.072(7) Uani 1 1 d .
H54 H 1.7480 -0.5856 0.9707 0.086 Uiso 1 1 calc R
C55 C 1.8415(12) -0.4568(8) 0.9675(3) 0.072(8) Uani 1 1 d G
C56 C 1.8009(12) -0.3959(10) 0.9830(4) 0.120(15) Uani 1 1 d G
H56 H 1.7649 -0.3636 0.9717 0.144 Uiso 1 1 calc R
C57 C 1.8142(13) -0.3833(10) 1.0153(4) 0.109(10) Uani 1 1 d GU
H57 H 1.7870 -0.3426 1.0257 0.130 Uiso 1 1 calc R
C58 C 1.8680(12) -0.4316(10) 1.0322(3) 0.084(8) Uani 1 1 d G
H58 H 1.8769 -0.4231 1.0538 0.101 Uiso 1 1 calc R
C59 C 1.9086(11) -0.4924(9) 1.0166(3) 0.094(9) Uani 1 1 d G
H59 H 1.9446 -0.5247 1.0279 0.113 Uiso 1 1 calc R
C60 C 1.8953(11) -0.5050(7) 0.9843(3) 0.069(7) Uani 1 1 d G
H60 H 1.9224 -0.5457 0.9739 0.083 Uiso 1 1 calc R
C61 C 2.0891(16) -0.2974(9) 0.9581(4) 0.065(6) Uani 1 1 d D
C62 C 2.0723(18) -0.3739(10) 0.9669(5) 0.087(9) Uani 1 1 d D
H62 H 2.0491 -0.4050 0.9510 0.104 Uiso 1 1 calc R
C63 C 2.085(2) -0.4106(15) 0.9959(5) 0.139(17) Uani 1 1 d D
H63 H 2.0747 -0.4632 1.0001 0.166 Uiso 1 1 calc R
C64 C 2.1164(18) -0.3571(12) 1.0180(4) 0.085(9) Uani 1 1 d D
H64 H 2.1311 -0.3777 1.0377 0.102 Uiso 1 1 calc R
C65 C 2.128(2) -0.2774(13) 1.0143(5) 0.093(8) Uani 1 1 d DU
H65 H 2.1424 -0.2442 1.0310 0.112 Uiso 1 1 calc R
C66 C 2.1171(17) -0.2520(13) 0.9833(4) 0.076(7) Uani 1 1 d DU
H66 H 2.1294 -0.1999 0.9789 0.091 Uiso 1 1 calc R
C67 C 2.1246(18) -0.1766(12) 0.9103(4) 0.065(7) Uani 1 1 d .
C68 C 2.1894(16) -0.1835(14) 0.8902(5) 0.067(6) Uani 1 1 d .
H68 H 2.1964 -0.2324 0.8808 0.081 Uiso 1 1 calc R
C69 C 2.2469(15) -0.1270(14) 0.8817(5) 0.067(6) Uani 1 1 d .
H69 H 2.2908 -0.1371 0.8680 0.080 Uiso 1 1 calc R
C70 C 2.2338(18) -0.0546(12) 0.8953(6) 0.069(6) Uani 1 1 d .
H70 H 2.2699 -0.0134 0.8909 0.083 Uiso 1 1 calc R
C71 C 2.1660(14) -0.0430(13) 0.9156(6) 0.065(6) Uani 1 1 d .
H71 H 2.1559 0.0066 0.9239 0.079 Uiso 1 1 calc R
C72 C 2.1151(14) -0.1032(10) 0.9235(4) 0.049(5) Uani 1 1 d .
H72 H 2.0727 -0.0947 0.9381 0.059 Uiso 1 1 calc R
C73 C 1.9556(13) -0.2123(10) 0.9253(3) 0.051(5) Uani 1 1 d D
C74 C 1.9201(14) -0.1700(11) 0.9003(5) 0.083(8) Uani 1 1 d D
H74 H 1.9481 -0.1667 0.8809 0.100 Uiso 1 1 calc R
C75 C 1.8437(14) -0.1327(15) 0.9035(5) 0.075(7) Uani 1 1 d D
H75 H 1.8184 -0.1085 0.8862 0.091 Uiso 1 1 calc R
C76 C 1.8064(16) -0.1326(18) 0.9337(5) 0.092(9) Uani 1 1 d D
H76 H 1.7588 -0.1031 0.9372 0.111 Uiso 1 1 calc R
C77 C 1.8406(15) -0.1767(15) 0.9582(5) 0.089(8) Uani 1 1 d DU
H77 H 1.8125 -0.1801 0.9775 0.107 Uiso 1 1 calc R
C78 C 1.9154(13) -0.2159(16) 0.9548(4) 0.080(7) Uani 1 1 d DU
H78 H 1.9382 -0.2438 0.9717 0.095 Uiso 1 1 calc R
C79 C 2.1152(14) -0.1714(11) 0.7455(4) 0.054(5) Uani 1 1 d .
C80 C 2.1425(9) -0.1088(11) 0.7278(5) 0.044(4) Uani 1 1 d .
H80 H 2.1661 -0.0662 0.7382 0.052 Uiso 1 1 calc R
C81 C 2.1360(15) -0.1076(12) 0.6962(5) 0.059(5) Uani 1 1 d U
H81 H 2.1511 -0.0629 0.6849 0.071 Uiso 1 1 calc R
C82 C 2.1060(18) -0.1741(15) 0.6797(6) 0.080(8) Uani 1 1 d .
H82 H 2.1058 -0.1772 0.6576 0.096 Uiso 1 1 calc R
C83 C 2.078(2) -0.2330(12) 0.6983(4) 0.078(9) Uani 1 1 d .
H83 H 2.0551 -0.2759 0.6879 0.094 Uiso 1 1 calc R
C84 C 2.0793(14) -0.2362(11) 0.7320(4) 0.052(5) Uani 1 1 d .
H84 H 2.0582 -0.2779 0.7437 0.062 Uiso 1 1 calc R
C85 C 2.2240(15) -0.1343(12) 0.7994(4) 0.057(6) Uani 1 1 d .
C86 C 2.2407(15) -0.0577(10) 0.8052(5) 0.059(6) Uani 1 1 d .
H86 H 2.1986 -0.0206 0.8045 0.071 Uiso 1 1 calc R
C87 C 2.3254(19) -0.0342(15) 0.8127(5) 0.076(8) Uani 1 1 d .
H87 H 2.3365 0.0179 0.8175 0.091 Uiso 1 1 calc R
C88 C 2.388(2) -0.0868(18) 0.8128(7) 0.092(8) Uani 1 1 d U
H88 H 2.4409 -0.0704 0.8184 0.110 Uiso 1 1 calc R
C89 C 2.3740(17) -0.1714(16) 0.8039(6) 0.076(6) Uani 1 1 d U
H89 H 2.4166 -0.2080 0.8027 0.092 Uiso 1 1 calc R
C90 C 2.2931(18) -0.1894(12) 0.7978(6) 0.073(7) Uani 1 1 d .
H90 H 2.2811 -0.2409 0.7922 0.087 Uiso 1 1 calc R
C91 C 2.0538(17) -0.0943(11) 0.8036(4) 0.058(5) Uani 1 1 d .
C92 C 1.9949(16) -0.0515(11) 0.7830(5) 0.060(6) Uani 1 1 d .
H92 H 1.9916 -0.0614 0.7612 0.072 Uiso 1 1 calc R
C93 C 1.9477(17) 0.0010(11) 0.7967(5) 0.067(7) Uani 1 1 d .
H93 H 1.9132 0.0300 0.7834 0.080 Uiso 1 1 calc R
C94 C 1.9444(17) 0.0168(12) 0.8276(5) 0.070(7) Uani 1 1 d .
H94 H 1.9075 0.0543 0.8351 0.085 Uiso 1 1 calc R
C95 C 1.9952(19) -0.0217(14) 0.8484(4) 0.084(9) Uani 1 1 d .
H95 H 1.9896 -0.0147 0.8703 0.101 Uiso 1 1 calc R
C96 C 2.0550(13) -0.0716(11) 0.8362(3) 0.046(4) Uani 1 1 d .
H96 H 2.0965 -0.0904 0.8495 0.055 Uiso 1 1 calc R
C97 C 1.8085(18) -0.3483(14) 0.7484(6) 0.076(8) Uani 1 1 d .
C98 C 1.7484(18) -0.3107(14) 0.7320(6) 0.070(7) Uani 1 1 d .
H98 H 1.7068 -0.2849 0.7432 0.085 Uiso 1 1 calc R
C99 C 1.7475(19) -0.3096(16) 0.7001(4) 0.078(8) Uani 1 1 d .
H99 H 1.6999 -0.2930 0.6896 0.093 Uiso 1 1 calc R
C100 C 1.814(2) -0.3321(12) 0.6829(5) 0.083(9) Uani 1 1 d .
H100 H 1.8167 -0.3272 0.6608 0.099 Uiso 1 1 calc R
C101 C 1.8763(17) -0.3629(16) 0.7010(6) 0.077(8) Uani 1 1 d .
H101 H 1.9226 -0.3801 0.6898 0.093 Uiso 1 1 calc R
C102 C 1.8799(14) -0.3718(13) 0.7340(5) 0.058(5) Uani 1 1 d .
H102 H 1.9255 -0.3915 0.7449 0.069 Uiso 1 1 calc R
C103 C 1.7217(14) -0.4314(12) 0.7970(5) 0.055(5) Uani 1 1 d .
C104 C 1.6936(14) -0.4753(12) 0.7716(4) 0.054(5) Uani 1 1 d .
H104 H 1.7101 -0.4662 0.7507 0.065 Uiso 1 1 calc R
C105 C 1.6401(19) -0.5327(14) 0.7797(5) 0.076(8) Uani 1 1 d .
H105 H 1.6180 -0.5615 0.7629 0.091 Uiso 1 1 calc R
C106 C 1.6169(19) -0.5518(17) 0.8068(8) 0.095(10) Uani 1 1 d .
H106 H 1.5776 -0.5913 0.8090 0.114 Uiso 1 1 calc R
C107 C 1.647(2) -0.5166(15) 0.8335(5) 0.077(8) Uani 1 1 d .
H107 H 1.6297 -0.5319 0.8537 0.093 Uiso 1 1 calc R
C108 C 1.703(2) -0.4587(17) 0.8297(6) 0.096(11) Uani 1 1 d .
H108 H 1.7291 -0.4364 0.8472 0.116 Uiso 1 1 calc R
C109 C 1.7549(9) -0.2631(7) 0.8054(4) 0.066(5) Uani 1 1 d GU
C114 C 1.8039(9) -0.1977(10) 0.8111(4) 0.097(10) Uani 1 1 d G
H114 H 1.8613 -0.2014 0.8096 0.117 Uiso 1 1 calc R
C113 C 1.7672(12) -0.1266(8) 0.8190(4) 0.129(15) Uani 1 1 d G
H113 H 1.8000 -0.0828 0.8228 0.155 Uiso 1 1 calc R
C112 C 1.6815(13) -0.1210(7) 0.8212(4) 0.076(7) Uani 1 1 d G
H112 H 1.6570 -0.0735 0.8265 0.091 Uiso 1 1 calc R
C111 C 1.6325(9) -0.1865(9) 0.8155(4) 0.082(8) Uani 1 1 d G
H111 H 1.5752 -0.1828 0.8170 0.098 Uiso 1 1 calc R
C110 C 1.6692(9) -0.2576(7) 0.8076(4) 0.065(5) Uani 1 1 d GU
H110 H 1.6364 -0.3014 0.8038 0.078 Uiso 1 1 calc R
N1 N 2.0552(10) -0.5245(7) 0.8780(3) 0.038(3) Uani 1 1 d .
N2 N 2.0466(9) -0.3906(7) 0.8315(2) 0.033(3) Uani 1 1 d .
P1 P 2.2896(4) -0.4973(3) 0.92400(13) 0.0570(13) Uani 1 1 d .
P2 P 2.0545(4) -0.7359(3) 0.93482(11) 0.0520(12) Uani 1 1 d .
P3 P 1.8302(4) -0.4762(3) 0.92532(12) 0.0548(13) Uani 1 1 d .
P4 P 2.0561(4) -0.2593(3) 0.91933(10) 0.0472(11) Uani 1 1 d .
P5 P 2.1210(4) -0.1690(3) 0.78943(10) 0.0441(11) Uani 1 1 d .
P6 P 1.8045(4) -0.3553(3) 0.79245(12) 0.0535(13) Uani 1 1 d .
Au1 Au 2.16646(6) -0.49851(4) 0.899043(17) 0.05024(19) Uani 1 1 d .
Au2 Au 2.04931(6) -0.62642(4) 0.904471(16) 0.05084(19) Uani 1 1 d .
Au3 Au 1.94935(6) -0.48581(4) 0.898200(16) 0.04920(19) Uani 1 1 d .
Au4 Au 2.05090(5) -0.34165(4) 0.877522(14) 0.04517(18) Uani 1 1 d .
Au5 Au 2.08721(5) -0.28491(4) 0.811980(16) 0.04552(18) Uani 1 1 d .
Au6 Au 1.92905(5) -0.37797(4) 0.814652(16) 0.04626(18) Uani 1 1 d .
B1 B 2.0748(10) -0.0094(9) 1.0027(4) 0.099(14) Uani 1 1 d D
F1 F 2.1057(13) -0.0773(10) 1.0144(5) 0.148(8) Uani 1 1 d DU
F2 F 2.0533(14) 0.0375(11) 1.0274(4) 0.180(12) Uani 1 1 d D
F3 F 2.0072(11) -0.0233(12) 0.9849(4) 0.132(8) Uani 1 1 d D
F4 F 2.1341(10) 0.0270(10) 0.9848(4) 0.113(6) Uani 1 1 d D
B2 B 2.5575(13) -0.0170(12) 0.8905(5) 0.17(2) Uani 1 1 d DU
F5 F 2.5274(16) -0.0980(11) 0.8926(5) 0.177(13) Uani 1 1 d D
F6 F 2.4984(19) 0.0355(17) 0.9062(8) 0.32(2) Uani 1 1 d DU
F7 F 2.5660(18) 0.0066(15) 0.8573(6) 0.217(13) Uani 1 1 d DU
F8 F 2.6375(12) -0.0085(14) 0.9066(4) 0.140(9) Uani 1 1 d D

loop_
_atom_site_aniso_label
_atom_site_aniso_U_11
_atom_site_aniso_U_22
_atom_site_aniso_U_33
_atom_site_aniso_U_23
_atom_site_aniso_U_13
_atom_site_aniso_U_12
C1 0.043(9) 0.055(9) 0.022(6) 0.028(7) 0.009(7) -0.003(8)
C2 0.096(18) 0.028(8) 0.055(11) 0.008(8) 0.015(11) 0.016(9)
C3 0.102(17) 0.022(7) 0.026(7) 0.011(6) 0.004(9) -0.002(8)
C4 0.071(14) 0.043(10) 0.034(8) -0.008(7) -0.003(9) 0.024(9)
C5 0.070(15) 0.076(14) 0.041(10) -0.016(10) -0.014(10) -0.008(12)
C6 0.13(2) 0.044(11) 0.052(11) 0.024(9) -0.041(13) -0.006(12)
C7 0.096(19) 0.051(12) 0.065(13) -0.002(10) -0.037(13) -0.018(12)
C12 0.12(2) 0.064(14) 0.047(11) -0.011(10) 0.029(13) 0.010(14)
C11 0.070(18) 0.11(2) 0.090(17) -0.037(16) 0.014(15) -0.046(16)
C10 0.09(2) 0.037(12) 0.24(4) -0.035(19) -0.02(2) -0.021(12)
C9 0.19(2) 0.19(2) 0.20(2) 0.005(10) -0.006(10) -0.006(10)
C8 0.129(15) 0.121(15) 0.133(15) -0.002(10) -0.004(10) 0.004(10)
C13 0.061(9) 0.058(8) 0.060(8) -0.022(7) 0.021(7) 0.010(7)
C14 0.09(2) 0.09(2) 0.16(3) -0.06(2) -0.05(2) 0.029(18)
C15 0.032(14) 0.18(4) 0.19(4) -0.05(3) -0.026(19) 0.010(18)
C16 0.073(19) 0.16(3) 0.084(19) 0.01(2) 0.053(16) -0.001(19)
C17 0.10(2) 0.095(18) 0.052(12) 0.054(13) 0.008(13) 0.021(15)
C18 0.10(2) 0.077(15) 0.047(11) 0.000(10) 0.021(13) 0.038(15)
C19 0.053(12) 0.047(10) 0.056(11) 0.014(9) 0.003(9) -0.012(9)
C24 0.060(15) 0.12(2) 0.094(19) -0.075(19) -0.006(14) -0.010(16)
C23 0.12(2) 0.064(14) 0.060(14) -0.029(12) -0.026(15) 0.004(15)
C22 0.16(3) 0.15(3) 0.055(14) -0.021(18) -0.034(18) -0.06(3)
C21 0.091(11) 0.083(11) 0.075(10) 0.007(8) 0.004(8) -0.009(9)
C20 0.12(2) 0.061(13) 0.051(11) -0.025(11) -0.005(13) -0.042(14)
C25 0.15(3) 0.023(8) 0.043(10) 0.010(8) -0.005(13) 0.011(11)
C26 0.11(2) 0.067(14) 0.057(12) 0.019(11) -0.010(14) 0.020(15)
C27 0.045(11) 0.034(8) 0.066(11) 0.013(8) -0.036(9) -0.009(7)
C28 0.053(12) 0.062(12) 0.057(11) -0.002(10) -0.002(10) 0.004(10)
C29 0.103(19) 0.037(9) 0.043(9) -0.016(8) 0.004(11) -0.027(11)
C30 0.078(16) 0.053(12) 0.064(13) 0.020(10) 0.020(12) -0.018(11)
C31 0.103(19) 0.043(10) 0.041(10) -0.013(8) 0.006(11) -0.012(11)
C32 0.090(17) 0.044(10) 0.044(10) 0.001(8) -0.031(11) 0.020(11)
C33 0.18(3) 0.089(19) 0.021(9) -0.017(10) -0.027(13) 0.04(2)
C34 0.11(2) 0.084(17) 0.068(15) -0.006(13) -0.072(16) 0.023(16)
C35 0.065(17) 0.14(3) 0.057(13) -0.011(16) 0.007(13) -0.018(17)
C36 0.089(17) 0.040(10) 0.052(11) 0.001(9) -0.016(12) 0.002(10)
C37 0.102(18) 0.017(7) 0.056(10) -0.009(7) 0.009(11) 0.002(9)
C38 0.16(3) 0.045(11) 0.042(10) -0.001(9) 0.035(14) -0.020(14)
C39 0.13(3) 0.075(15) 0.039(10) -0.010(10) -0.033(14) 0.035(16)
C40 0.075(17) 0.083(16) 0.052(12) -0.008(12) 0.001(11) 0.022(13)
C41 0.12(3) 0.12(2) 0.073(16) -0.045(17) 0.004(17) -0.05(2)
C42 0.106(19) 0.042(10) 0.035(9) 0.002(8) 0.027(10) 0.002(11)
C43 0.082(17) 0.041(10) 0.058(12) -0.001(9) -0.004(12) -0.006(10)
C44 0.052(12) 0.048(10) 0.057(11) -0.010(9) -0.001(10) 0.009(9)
C45 0.10(2) 0.039(10) 0.065(13) -0.005(10) 0.008(13) -0.011(12)
C46 0.10(2) 0.082(16) 0.032(9) 0.016(10) 0.013(11) 0.030(15)
C47 0.11(2) 0.082(16) 0.066(14) -0.009(13) -0.004(13) 0.019(13)
C48 0.12(2) 0.057(12) 0.040(10) -0.004(9) -0.002(12) 0.018(12)
C49 0.12(3) 0.076(17) 0.066(15) 0.019(13) -0.034(16) 0.005(17)
C50 0.071(14) 0.041(9) 0.051(10) 0.025(8) 0.022(10) -0.009(9)
C51 0.052(13) 0.080(15) 0.050(11) -0.014(11) -0.021(9) 0.000(11)
C52 0.080(16) 0.047(11) 0.051(11) 0.011(9) -0.006(11) 0.001(10)
C53 0.14(3) 0.037(11) 0.078(16) 0.004(11) 0.008(17) -0.006(13)
C54 0.079(17) 0.084(17) 0.052(12) 0.022(12) 0.000(11) 0.042(14)
C55 0.13(2) 0.044(10) 0.043(10) -0.019(9) 0.034(13) -0.006(12)
C56 0.22(4) 0.09(2) 0.047(13) -0.018(14) -0.016(19) 0.07(3)
C57 0.111(13) 0.104(13) 0.111(13) -0.011(9) 0.002(9) 0.009(9)
C58 0.082(19) 0.10(2) 0.072(15) 0.039(15) 0.016(14) -0.008(16)
C59 0.12(3) 0.041(12) 0.12(2) -0.015(14) -0.01(2) 0.009(14)
C60 0.13(2) 0.038(10) 0.043(10) 0.012(8) -0.018(12) 0.025(12)
C61 0.100(19) 0.038(10) 0.058(12) 0.012(9) -0.001(12) 0.006(11)
C62 0.10(2) 0.11(2) 0.053(12) -0.052(14) 0.001(13) -0.029(17)
C63 0.10(3) 0.22(4) 0.10(2) -0.10(3) -0.02(2) 0.06(3)
C64 0.10(2) 0.12(2) 0.037(10) 0.041(13) -0.008(12) -0.015(17)
C65 0.11(2) 0.074(15) 0.099(14) 0.013(14) -0.052(16) -0.026(15)
C66 0.110(19) 0.070(14) 0.047(9) -0.020(9) 0.009(11) -0.045(13)
C67 0.12(2) 0.044(10) 0.026(8) -0.006(7) 0.025(11) -0.012(11)
C68 0.082(18) 0.067(14) 0.053(12) -0.013(10) -0.007(12) 0.008(12)
C69 0.063(14) 0.075(15) 0.062(13) -0.023(12) 0.003(11) -0.023(12)
C70 0.097(19) 0.035(10) 0.075(15) -0.002(10) -0.003(14) -0.009(10)
C71 0.051(13) 0.049(11) 0.097(17) -0.017(11) -0.012(12) 0.000(10)
C72 0.078(15) 0.033(8) 0.037(8) 0.004(7) 0.017(9) -0.005(8)
C73 0.082(15) 0.047(9) 0.023(7) -0.012(7) 0.008(9) 0.004(10)
C74 0.14(3) 0.046(11) 0.066(14) -0.011(11) 0.005(16) -0.011(14)
C75 0.075(17) 0.073(15) 0.079(16) 0.017(14) -0.007(14) 0.012(13)
C76 0.064(17) 0.13(3) 0.086(18) -0.017(18) -0.011(14) 0.044(17)
C77 0.080(15) 0.12(2) 0.068(14) -0.031(15) 0.002(14) -0.038(14)
C78 0.074(14) 0.109(19) 0.056(12) 0.011(12) -0.023(11) -0.030(13)
C79 0.074(15) 0.047(10) 0.041(9) -0.019(8) 0.004(9) -0.012(10)
C80 0.009(7) 0.051(10) 0.071(12) 0.018(9) 0.004(7) -0.005(6)
C81 0.076(9) 0.044(8) 0.057(8) 0.000(7) 0.015(7) -0.012(7)
C82 0.09(2) 0.072(16) 0.077(16) -0.017(13) -0.013(14) 0.014(14)
C83 0.17(3) 0.046(10) 0.017(7) 0.013(7) 0.012(12) 0.030(14)
C84 0.073(14) 0.044(9) 0.037(9) 0.006(7) -0.005(9) -0.017(9)
C85 0.082(15) 0.056(12) 0.033(8) 0.002(8) 0.002(9) -0.040(11)
C86 0.080(15) 0.034(9) 0.062(12) -0.005(8) 0.044(11) 0.018(9)
C87 0.11(2) 0.071(14) 0.042(10) -0.011(11) -0.014(13) -0.041(15)
C88 0.090(19) 0.103(16) 0.082(16) -0.036(16) -0.028(15) 0.001(16)
C89 0.066(15) 0.077(12) 0.086(16) 0.032(12) 0.010(13) 0.005(12)
C90 0.10(2) 0.037(10) 0.082(16) 0.010(10) -0.023(15) 0.020(11)
C91 0.089(16) 0.047(10) 0.037(9) 0.011(8) -0.015(10) 0.004(11)
C92 0.101(19) 0.043(10) 0.037(9) 0.019(8) -0.001(10) 0.004(11)
C93 0.11(2) 0.038(9) 0.049(10) -0.003(8) -0.042(12) 0.017(12)
C94 0.104(19) 0.060(12) 0.047(10) -0.006(9) 0.026(12) 0.056(13)
C95 0.14(3) 0.078(15) 0.029(9) 0.018(10) 0.033(12) 0.059(16)
C96 0.057(11) 0.064(11) 0.018(6) 0.007(7) -0.003(8) 0.005(10)
C97 0.088(19) 0.061(13) 0.079(15) -0.036(13) 0.023(14) -0.032(13)
C98 0.086(19) 0.063(14) 0.063(13) 0.004(11) 0.013(13) 0.013(13)
C99 0.11(2) 0.100(19) 0.023(8) -0.020(10) -0.015(11) 0.023(16)
C100 0.16(3) 0.039(10) 0.046(11) -0.014(9) -0.036(16) 0.015(14)
C101 0.080(17) 0.087(18) 0.066(14) -0.042(13) 0.029(13) -0.025(14)
C102 0.052(12) 0.069(13) 0.053(11) 0.014(10) -0.007(9) -0.001(10)
C103 0.053(13) 0.046(10) 0.066(12) 0.009(9) 0.005(10) 0.000(9)
C104 0.076(15) 0.058(11) 0.029(8) -0.018(8) 0.013(9) 0.004(10)
C105 0.14(2) 0.061(13) 0.030(9) -0.022(9) 0.024(12) -0.009(14)
C106 0.08(2) 0.080(18) 0.12(3) -0.018(18) 0.002(18) -0.037(15)
C107 0.13(2) 0.067(15) 0.039(10) 0.013(10) 0.028(13) 0.012(15)
C108 0.14(3) 0.077(18) 0.068(16) 0.002(14) -0.021(18) 0.05(2)
C109 0.080(10) 0.070(13) 0.048(11) 0.015(10) 0.006(11) 0.008(12)
C114 0.13(3) 0.074(17) 0.088(19) -0.021(16) -0.03(2) -0.011(17)
C113 0.15(4) 0.08(2) 0.16(3) -0.08(2) 0.00(3) -0.03(2)
C112 0.12(2) 0.038(10) 0.072(15) -0.012(10) 0.007(15) -0.012(13)
C111 0.086(18) 0.076(16) 0.083(16) 0.036(14) 0.009(15) 0.036(14)
C110 0.068(8) 0.057(8) 0.071(9) -0.012(7) -0.001(8) 0.016(7)
N1 0.051(9) 0.028(6) 0.037(6) -0.008(5) 0.001(7) 0.007(6)
N2 0.045(8) 0.039(7) 0.016(5) 0.001(5) -0.001(5) -0.005(6)
P1 0.067(4) 0.055(3) 0.049(3) -0.008(2) 0.001(3) -0.005(3)
P2 0.078(4) 0.038(2) 0.040(2) 0.0147(19) 0.006(3) 0.004(2)
P3 0.074(4) 0.049(3) 0.042(2) 0.004(2) 0.009(2) 0.002(3)
P4 0.070(3) 0.040(2) 0.0318(19) -0.0084(17) -0.002(2) -0.009(2)
P5 0.066(3) 0.032(2) 0.034(2) 0.0044(17) 0.003(2) -0.007(2)
P6 0.073(4) 0.043(3) 0.045(3) -0.001(2) -0.002(2) 0.006(2)
Au1 0.0672(5) 0.0456(4) 0.0379(3) 0.0033(3) -0.0034(3) -0.0047(3)
Au2 0.0763(5) 0.0359(3) 0.0403(3) 0.0090(3) 0.0007(4) 0.0003(4)
Au3 0.0702(5) 0.0389(3) 0.0386(3) 0.0036(3) 0.0038(4) -0.0021(3)
Au4 0.0698(5) 0.0347(3) 0.0311(3) -0.0001(2) 0.0013(3) -0.0014(3)
Au5 0.0694(5) 0.0332(3) 0.0339(3) 0.0054(3) -0.0010(3) -0.0013(3)
Au6 0.0620(5) 0.0382(3) 0.0385(3) 0.0024(3) -0.0003(3) 0.0019(3)
B1 0.13(3) 0.11(3) 0.052(14) 0.011(16) 0.019(18) -0.08(3)
F1 0.193(17) 0.112(12) 0.139(14) 0.042(11) -0.035(13) 0.005(12)
F2 0.23(3) 0.141(18) 0.16(2) -0.106(17) 0.06(2) -0.06(2)
F3 0.141(18) 0.163(19) 0.091(12) 0.031(13) -0.055(12) -0.036(15)
F4 0.116(14) 0.116(14) 0.107(12) 0.070(11) 0.016(11) 0.009(11)
B2 0.16(3) 0.17(2) 0.17(2) 0.009(10) 0.004(10) 0.002(10)
F5 0.29(4) 0.101(14) 0.139(17) -0.035(13) 0.06(2) 0.063(19)
F6 0.32(3) 0.31(3) 0.33(3) -0.009(19) -0.020(19) 0.030(19)
F7 0.24(2) 0.209(19) 0.205(19) -0.050(15) 0.026(17) 0.008(17)
F8 0.104(14) 0.21(2) 0.104(13) 0.046(15) -0.055(12) -0.035(15)

loop_
_atom_type_symbol
_atom_type_description
_atom_type_scat_dispersion_real
_atom_type_scat_dispersion_imag
_atom_type_scat_source
C C 0.0033 0.0016 'International Tables Vol C Tables 4.2.6.8 and 6.1.1.4'
H H 0.0000 0.0000 'International Tables Vol C Tables 4.2.6.8 and 6.1.1.4'
Au Au -2.0133 8.8022 'International Tables Vol C Tables 4.2.6.8 and 6.1.1.4'
B B 0.0013 0.0007 'International Tables Vol C Tables 4.2.6.8 and 6.1.1.4'
F F 0.0171 0.0103 'International Tables Vol C Tables 4.2.6.8 and 6.1.1.4'
N N 0.0061 0.0033 'International Tables Vol C Tables 4.2.6.8 and 6.1.1.4'
P P 0.1023 0.0942 'International Tables Vol C Tables 4.2.6.8 and 6.1.1.4'

loop_
_geom_angle_atom_site_label_1
_geom_angle_atom_site_label_2
_geom_angle_atom_site_label_3
_geom_angle
C6 C1 N1 107.5(12)
C6 C1 C2 111.1(16)
N1 C1 C2 110.8(15)
C6 C1 H1 109.1
N1 C1 H1 109.1
C2 C1 H1 109.1
N2 C2 C3 106.6(15)
N2 C2 C1 108.3(17)
C3 C2 C1 109.1(16)
N2 C2 H2 110.9
C3 C2 H2 110.9
C1 C2 H2 110.9
C2 C3 C4 111.2(14)
C2 C3 H3A 109.4
C4 C3 H3A 109.4
C2 C3 H3B 109.4
C4 C3 H3B 109.4
H3A C3 H3B 108.0
C5 C4 C3 106.2(16)
C5 C4 H4A 110.5
C3 C4 H4A 110.5
C5 C4 H4B 110.5
C3 C4 H4B 110.5
H4A C4 H4B 108.7
C6 C5 C4 113.6(17)
C6 C5 H5A 108.8
C4 C5 H5A 108.8
C6 C5 H5B 108.8
C4 C5 H5B 108.8
H5A C5 H5B 107.7
C5 C6 C1 109.7(16)
C5 C6 H6A 109.7
C1 C6 H6A 109.7
C5 C6 H6B 109.7
C1 C6 H6B 109.7
H6A C6 H6B 108.2
C12 C7 C8 120.0
C12 C7 P1 119.9(11)
C8 C7 P1 119.7(11)
C11 C12 C7 120.0
C11 C12 H12 120.0
C7 C12 H12 120.0
C10 C11 C12 120.0
C10 C11 H11 120.0
C12 C11 H11 120.0
C11 C10 C9 120.0
C11 C10 H10 120.0
C9 C10 H10 120.0
C10 C9 C8 120.0
C10 C9 H9 120.0
C8 C9 H9 120.0
C9 C8 C7 120.0
C9 C8 H8 120.0
C7 C8 H8 120.0
C14 C13 C18 120.0
C14 C13 P1 119.0(10)
C18 C13 P1 120.8(10)
C13 C14 C15 120.0
C13 C14 H14 120.0
C15 C14 H14 120.0
C14 C15 C16 120.0
C14 C15 H15 120.0
C16 C15 H15 120.0
C17 C16 C15 120.0
C17 C16 H16 120.0
C15 C16 H16 120.0
C16 C17 C18 120.0
C16 C17 H17 120.0
C18 C17 H17 120.0
C17 C18 C13 120.0
C17 C18 H18 120.0
C13 C18 H18 120.0
C24 C19 C20 120.0
C24 C19 P1 117.3(9)
C20 C19 P1 122.7(9)
C19 C24 C23 120.0
C19 C24 H24 120.0
C23 C24 H24 120.0
C24 C23 C22 120.0
C24 C23 H23 120.0
C22 C23 H23 120.0
C21 C22 C23 120.0
C21 C22 H22 120.0
C23 C22 H22 120.0
C20 C21 C22 120.0
C20 C21 H21 120.0
C22 C21 H21 120.0
C21 C20 C19 120.0
C21 C20 H20 120.0
C19 C20 H20 120.0
C26 C25 C30 116(2)
C26 C25 P2 122.7(16)
C30 C25 P2 121(2)
C27 C26 C25 126(2)
C27 C26 H26 117.2
C25 C26 H26 117.2
C26 C27 C28 115.5(18)
C26 C27 H27 122.3
C28 C27 H27 122.3
C29 C28 C27 122(2)
C29 C28 H28 118.8
C27 C28 H28 118.8
C28 C29 C30 119(2)
C28 C29 H29 120.5
C30 C29 H29 120.5
C25 C30 C29 120(3)
C25 C30 H30 120.2
C29 C30 H30 120.2
C36 C31 C32 122(2)
C36 C31 P2 118.8(18)
C32 C31 P2 119.0(17)
C33 C32 C31 117(2)
C33 C32 H32 121.4
C31 C32 H32 121.4
C32 C33 C34 121(2)
C32 C33 H33 119.3
C34 C33 H33 119.3
C33 C34 C35 123(3)
C33 C34 H34 118.6
C35 C34 H34 118.6
C36 C35 C34 113(2)
C36 C35 H35 123.7
C34 C35 H35 123.7
C31 C36 C35 124(2)
C31 C36 H36 118.1
C35 C36 H36 118.1
C38 C37 C42 114.9(17)
C38 C37 P2 121.6(16)
C42 C37 P2 123.2(14)
C39 C38 C37 123(2)
C39 C38 H38 118.4
C37 C38 H38 118.4
C40 C39 C38 120(2)
C40 C39 H39 119.8
C38 C39 H39 119.8
C41 C40 C39 119(2)
C41 C40 H40 120.4
C39 C40 H40 120.4
C40 C41 C42 124(3)
C40 C41 H41 117.8
C42 C41 H41 117.8
C37 C42 C41 115(2)
C37 C42 H42 122.3
C41 C42 H42 122.3
C44 C43 C48 120.0
C44 C43 P3 119.7(9)
C48 C43 P3 120.3(9)
C45 C44 C43 120.0
C45 C44 H44 120.0
C43 C44 H44 120.0
C44 C45 C46 120.0
C44 C45 H45 120.0
C46 C45 H45 120.0
C45 C46 C47 120.0
C45 C46 H46 120.0
C47 C46 H46 120.0
C48 C47 C46 120.0
C48 C47 H47 120.0
C46 C47 H47 120.0
C47 C48 C43 120.0
C47 C48 H48 120.0
C43 C48 H48 120.0
C54 C49 C50 117(2)
C54 C49 P3 126(2)
C50 C49 P3 116(2)
C51 C50 C49 122(2)
C51 C50 H50 118.8
C49 C50 H50 118.8
C50 C51 C52 120.8(19)
C50 C51 H51 119.6
C52 C51 H51 119.6
C51 C52 C53 116(2)
C51 C52 H52 122.2
C53 C52 H52 122.2
C54 C53 C52 122(2)
C54 C53 H53 119.1
C52 C53 H53 119.1
C53 C54 C49 121(2)
C53 C54 H54 119.3
C49 C54 H54 119.3
C56 C55 C60 120.0
C56 C55 P3 123.2(8)
C60 C55 P3 116.7(8)
C57 C56 C55 120.0
C57 C56 H56 120.0
C55 C56 H56 120.0
C56 C57 C58 120.0
C56 C57 H57 120.0
C58 C57 H57 120.0
C59 C58 C57 120.0
C59 C58 H58 120.0
C57 C58 H58 120.0
C60 C59 C58 120.0
C60 C59 H59 120.0
C58 C59 H59 120.0
C59 C60 C55 120.0
C59 C60 H60 120.0
C55 C60 H60 120.0
C62 C61 C66 112.9(17)
C62 C61 P4 121.0(14)
C66 C61 P4 125.0(14)
C61 C62 C63 129(2)
C61 C62 H62 115.4
C63 C62 H62 115.4
C62 C63 C64 110(2)
C62 C63 H63 125.0
C64 C63 H63 125.0
C65 C64 C63 128(2)
C65 C64 H64 115.8
C63 C64 H64 115.8
C64 C65 C66 113(2)
C64 C65 H65 123.4
C66 C65 H65 123.4
C65 C66 C61 126(2)
C65 C66 H66 117.1
C61 C66 H66 117.1
C68 C67 C72 115(2)
C68 C67 P4 122.0(17)
C72 C67 P4 123.4(17)
C67 C68 C69 128(2)
C67 C68 H68 115.9
C69 C68 H68 115.9
C70 C69 C68 115(2)
C70 C69 H69 122.7
C68 C69 H69 122.7
C69 C70 C71 120(2)
C69 C70 H70 120.1
C71 C70 H70 120.1
C72 C71 C70 121(2)
C72 C71 H71 119.5
C70 C71 H71 119.5
C71 C72 C67 122(2)
C71 C72 H72 119.2
C67 C72 H72 119.2
C78 C73 C74 120(2)
C78 C73 P4 121.0(14)
C74 C73 P4 119.1(13)
C75 C74 C73 122(2)
C75 C74 H74 119.2
C73 C74 H74 119.2
C74 C75 C76 118(2)
C74 C75 H75 121.0
C76 C75 H75 121.0
C77 C76 C75 120(2)
C77 C76 H76 120.1
C75 C76 H76 120.1
C78 C77 C76 122(2)
C78 C77 H77 119.0
C76 C77 H77 119.0
C77 C78 C73 118(2)
C77 C78 H78 120.9
C73 C78 H78 120.9
C84 C79 C80 122.5(17)
C84 C79 P5 117.0(15)
C80 C79 P5 120.4(14)
C81 C80 C79 121.8(18)
C81 C80 H80 119.1
C79 C80 H80 119.1
C80 C81 C82 120(2)
C80 C81 H81 120.0
C82 C81 H81 120.0
C83 C82 C81 116(2)
C83 C82 H82 122.2
C81 C82 H82 122.2
C82 C83 C84 127(2)
C82 C83 H83 116.6
C84 C83 H83 116.6
C79 C84 C83 112.9(18)
C79 C84 H84 123.5
C83 C84 H84 123.5
C86 C85 C90 118(2)
C86 C85 P5 123(2)
C90 C85 P5 118.6(16)
C85 C86 C87 119(2)
C85 C86 H86 120.3
C87 C86 H86 120.3
C88 C87 C86 121(2)
C88 C87 H87 119.4
C86 C87 H87 119.4
C87 C88 C89 122(3)
C87 C88 H88 119.2
C89 C88 H88 119.2
C90 C89 C88 114(2)
C90 C89 H89 123.1
C88 C89 H89 123.1
C89 C90 C85 125(2)
C89 C90 H90 117.4
C85 C90 H90 117.4
C96 C91 C92 116(2)
C96 C91 P5 120.7(15)
C92 C91 P5 123.4(14)
C93 C92 C91 117.1(18)
C93 C92 H92 121.4
C91 C92 H92 121.4
C92 C93 C94 126(2)
C92 C93 H93 116.9
C94 C93 H93 116.9
C93 C94 C95 120.3(18)
C93 C94 H94 119.9
C95 C94 H94 119.9
C94 C95 C96 118.5(16)
C94 C95 H95 120.8
C96 C95 H95 120.8
C95 C96 C91 120.9(19)
C95 C96 H96 119.5
C91 C96 H96 119.5
C98 C97 C102 121(2)
C98 C97 P6 121(2)
C102 C97 P6 117(2)
C99 C98 C97 122(3)
C99 C98 H98 119.2
C97 C98 H98 119.2
C98 C99 C100 122(3)
C98 C99 H99 119.2
C100 C99 H99 119.2
C99 C100 C101 114(2)
C99 C100 H100 123.2
C101 C100 H100 123.2
C100 C101 C102 129(2)
C100 C101 H101 115.7
C102 C101 H101 115.7
C97 C102 C101 112(2)
C97 C102 H102 124.0
C101 C102 H102 124.0
C104 C103 C108 118(2)
C104 C103 P6 122.2(16)
C108 C103 P6 117(2)
C105 C104 C103 114.3(17)
C105 C104 H104 122.8
C103 C104 H104 122.8
C106 C105 C104 128(2)
C106 C105 H105 116.1
C104 C105 H105 116.1
C105 C106 C107 122(3)
C105 C106 H106 119.0
C107 C106 H106 119.0
C108 C107 C106 118(2)
C108 C107 H107 121.2
C106 C107 H107 121.2
C107 C108 C103 119(3)
C107 C108 H108 120.6
C103 C108 H108 120.6
C114 C109 C110 120.0
C114 C109 P6 119.3(9)
C110 C109 P6 120.6(9)
C109 C114 C113 120.0
C109 C114 H114 120.0
C113 C114 H114 120.0
C114 C113 C112 120.0
C114 C113 H113 120.0
C112 C113 H113 120.0
C111 C112 C113 120.0
C111 C112 H112 120.0
C113 C112 H112 120.0
C112 C111 C110 120.0
C112 C111 H111 120.0
C110 C111 H111 120.0
C111 C110 C109 120.0
C111 C110 H110 120.0
C109 C110 H110 120.0
C1 N1 Au3 117.5(11)
C1 N1 Au1 115.3(11)
Au3 N1 Au1 119.4(6)
C1 N1 Au2 118.0(9)
Au3 N1 Au2 90.7(6)
Au1 N1 Au2 89.5(5)
C2 N2 Au6 125.0(13)
C2 N2 Au5 116.2(12)
Au6 N2 Au5 93.7(5)
C2 N2 Au4 116.2(11)
Au6 N2 Au4 107.9(6)
Au5 N2 Au4 90.4(5)
C19 P1 C7 104.7(8)
C19 P1 C13 105.1(8)
C7 P1 C13 106.2(9)
C19 P1 Au1 110.8(6)
C7 P1 Au1 118.4(7)
C13 P1 Au1 110.6(6)
C31 P2 C37 106.8(10)
C31 P2 C25 107.7(11)
C37 P2 C25 104.9(10)
C31 P2 Au2 110.3(7)
C37 P2 Au2 113.5(6)
C25 P2 Au2 113.2(7)
C49 P3 C55 104.1(11)
C49 P3 C43 102.5(11)
C55 P3 C43 104.6(7)
C49 P3 Au3 110.1(11)
C55 P3 Au3 115.1(7)
C43 P3 Au3 118.8(6)
C73 P4 C61 107.0(9)
C73 P4 C67 103.1(10)
C61 P4 C67 106.3(10)
C73 P4 Au4 110.4(6)
C61 P4 Au4 118.7(6)
C67 P4 Au4 110.1(6)
C91 P5 C85 104.4(11)
C91 P5 C79 108.6(9)
C85 P5 C79 106.5(9)
C91 P5 Au5 109.9(7)
C85 P5 Au5 114.3(7)
C79 P5 Au5 112.7(6)
C109 P6 C97 104.7(10)
C109 P6 C103 104.5(9)
C97 P6 C103 99.8(10)
C109 P6 Au6 114.4(6)
C97 P6 Au6 113.1(10)
C103 P6 Au6 118.4(7)
N1 Au1 P1 167.9(4)
N1 Au1 Au2 45.5(4)
P1 Au1 Au2 123.21(15)
N1 Au2 P2 175.0(5)
N1 Au2 Au1 45.0(4)
P2 Au2 Au1 129.97(17)
N1 Au2 Au3 44.0(4)
P2 Au2 Au3 138.95(16)
Au1 Au2 Au3 74.50(3)
N1 Au3 P3 164.5(4)
N1 Au3 Au2 45.3(4)
P3 Au3 Au2 119.42(14)
N1 Au3 Au4 72.1(4)
P3 Au3 Au4 122.78(14)
Au2 Au3 Au4 112.95(4)
N2 Au4 P4 164.7(4)
N2 Au4 Au5 44.6(3)
P4 Au4 Au5 120.65(12)
N2 Au4 Au3 85.6(4)
P4 Au4 Au3 107.43(13)
Au5 Au4 Au3 128.70(3)
N2 Au4 Au6 35.4(4)
P4 Au4 Au6 138.72(16)
Au5 Au4 Au6 56.49(2)
Au3 Au4 Au6 76.18(3)
N2 Au5 P5 175.5(4)
N2 Au5 Au4 45.0(3)
P5 Au5 Au4 136.04(12)
N2 Au5 Au6 42.5(4)
P5 Au5 Au6 133.06(15)
Au4 Au5 Au6 68.06(3)
N2 Au6 P6 174.2(4)
N2 Au6 Au5 43.8(3)
P6 Au6 Au5 130.70(14)
N2 Au6 Au4 36.7(3)
P6 Au6 Au4 145.03(13)
Au5 Au6 Au4 55.46(2)
F3 B1 F1 110.5(12)
F3 B1 F2 108.8(12)
F1 B1 F2 108.8(12)
F3 B1 F4 110.0(11)
F1 B1 F4 109.4(12)
F2 B1 F4 109.3(12)
F7 B2 F8 109.3(12)
F7 B2 F6 108.7(12)
F8 B2 F6 107.9(12)
F7 B2 F5 110.4(12)
F8 B2 F5 111.0(12)
F6 B2 F5 109.5(12)

loop_
_geom_bond_atom_site_label_1
_geom_bond_atom_site_label_2
_geom_bond_distance
C1 C6 1.54(3)
C1 N1 1.546(18)
C1 C2 1.56(2)
C1 H1 0.9800
C2 N2 1.46(2)
C2 C3 1.54(2)
C2 H2 0.9800
C3 C4 1.58(2)
C3 H3A 0.9700
C3 H3B 0.9700
C4 C5 1.55(3)
C4 H4A 0.9700
C4 H4B 0.9700
C5 C6 1.53(3)
C5 H5A 0.9700
C5 H5B 0.9700
C6 H6A 0.9700
C6 H6B 0.9700
C7 C12 1.3900
C7 C8 1.3900
C7 P1 1.824(13)
C12 C11 1.3900
C12 H12 0.9300
C11 C10 1.3900
C11 H11 0.9300
C10 C9 1.3900
C10 H10 0.9300
C9 C8 1.3900
C9 H9 0.9300
C8 H8 0.9300
C13 C14 1.3900
C13 C18 1.3900
C13 P1 1.832(12)
C14 C15 1.3900
C14 H14 0.9300
C15 C16 1.3900
C15 H15 0.9300
C16 C17 1.3900
C16 H16 0.9300
C17 C18 1.3900
C17 H17 0.9300
C18 H18 0.9300
C19 C24 1.3900
C19 C20 1.3900
C19 P1 1.799(12)
C24 C23 1.3900
C24 H24 0.9300
C23 C22 1.3900
C23 H23 0.9300
C22 C21 1.3900
C22 H22 0.9300
C21 C20 1.3900
C21 H21 0.9300
C20 H20 0.9300
C25 C26 1.39(4)
C25 C30 1.40(3)
C25 P2 1.80(3)
C26 C27 1.35(3)
C26 H26 0.9300
C27 C28 1.42(3)
C27 H27 0.9300
C28 C29 1.34(3)
C28 H28 0.9300
C29 C30 1.43(3)
C29 H29 0.9300
C30 H30 0.9300
C31 C36 1.34(3)
C31 C32 1.42(3)
C31 P2 1.78(3)
C32 C33 1.33(4)
C32 H32 0.9300
C33 C34 1.41(4)
C33 H33 0.9300
C34 C35 1.43(4)
C34 H34 0.9300
C35 C36 1.41(4)
C35 H35 0.9300
C36 H36 0.9300
C37 C38 1.41(3)
C37 C42 1.43(3)
C37 P2 1.789(19)
C38 C39 1.40(3)
C38 H38 0.9300
C39 C40 1.31(4)
C39 H39 0.9300
C40 C41 1.30(4)
C40 H40 0.9300
C41 C42 1.46(3)
C41 H41 0.9300
C42 H42 0.9300
C43 C44 1.3900
C43 C48 1.3900
C43 P3 1.809(12)
C44 C45 1.3900
C44 H44 0.9300
C45 C46 1.3900
C45 H45 0.9300
C46 C47 1.3900
C46 H46 0.9300
C47 C48 1.3900
C47 H47 0.9300
C48 H48 0.9300
C49 C54 1.42(4)
C49 C50 1.43(3)
C49 P3 1.76(3)
C50 C51 1.35(3)
C50 H50 0.9300
C51 C52 1.45(3)
C51 H51 0.9300
C52 C53 1.48(3)
C52 H52 0.9300
C53 C54 1.34(4)
C53 H53 0.9300
C54 H54 0.9300
C55 C56 1.3900
C55 C60 1.3900
C55 P3 1.808(12)
C56 C57 1.3900
C56 H56 0.9300
C57 C58 1.3900
C57 H57 0.9300
C58 C59 1.3900
C58 H58 0.9300
C59 C60 1.3900
C59 H59 0.9300
C60 H60 0.9300
C61 C62 1.384(10)
C61 C66 1.385(10)
C61 P4 1.830(18)
C62 C63 1.387(10)
C62 H62 0.9300
C63 C64 1.394(10)
C63 H63 0.9300
C64 C65 1.382(10)
C64 H64 0.9300
C65 C66 1.385(10)
C65 H65 0.9300
C66 H66 0.9300
C67 C68 1.35(3)
C67 C72 1.38(3)
C67 P4 1.83(2)
C68 C69 1.39(3)
C68 H68 0.9300
C69 C70 1.38(3)
C69 H69 0.9300
C70 C71 1.40(3)
C70 H70 0.9300
C71 C72 1.36(3)
C71 H71 0.9300
C72 H72 0.9300
C73 C78 1.398(10)
C73 C74 1.399(10)
C73 P4 1.83(2)
C74 C75 1.395(10)
C74 H74 0.9300
C75 C76 1.400(10)
C75 H75 0.9300
C76 C77 1.391(10)
C76 H76 0.9300
C77 C78 1.388(10)
C77 H77 0.9300
C78 H78 0.9300
C79 C84 1.37(3)
C79 C80 1.37(3)
C79 P5 1.844(19)
C80 C81 1.33(3)
C80 H80 0.9300
C81 C82 1.42(3)
C81 H81 0.9300
C82 C83 1.35(4)
C82 H82 0.9300
C83 C84 1.41(2)
C83 H83 0.9300
C84 H84 0.9300
C85 C86 1.36(3)
C85 C90 1.46(3)
C85 P5 1.81(2)
C86 C87 1.46(4)
C86 H86 0.9300
C87 C88 1.35(4)
C87 H87 0.9300
C88 C89 1.51(4)
C88 H88 0.9300
C89 C90 1.37(4)
C89 H89 0.9300
C90 H90 0.9300
C91 C96 1.42(2)
C91 C92 1.48(3)
C91 P5 1.78(2)
C92 C93 1.31(3)
C92 H92 0.9300
C93 C94 1.32(3)
C93 H93 0.9300
C94 C95 1.37(3)
C94 H94 0.9300
C95 C96 1.39(3)
C95 H95 0.9300
C96 H96 0.9300
C97 C98 1.35(4)
C97 C102 1.36(3)
C97 P6 1.85(3)
C98 C99 1.34(3)
C98 H98 0.9300
C99 C100 1.35(4)
C99 H99 0.9300
C100 C101 1.37(4)
C100 H100 0.9300
C101 C102 1.39(3)
C101 H101 0.9300
C102 H102 0.9300
C103 C104 1.38(3)
C103 C108 1.48(3)
C103 P6 1.87(2)
C104 C105 1.35(3)
C104 H104 0.9300
C105 C106 1.24(4)
C105 H105 0.9300
C106 C107 1.36(4)
C106 H106 0.9300
C107 C108 1.35(4)
C107 H107 0.9300
C108 H108 0.9300
C109 C114 1.3900
C109 C110 1.3900
C109 P6 1.847(12)
C114 C113 1.3900
C114 H114 0.9300
C113 C112 1.3900
C113 H113 0.9300
C112 C111 1.3900
C112 H112 0.9300
C111 C110 1.3900
C111 H111 0.9300
C110 H110 0.9300
N1 Au3 2.018(14)
N1 Au1 2.051(15)
N1 Au2 2.066(13)
N2 Au6 2.036(14)
N2 Au5 2.087(12)
N2 Au4 2.103(11)
P1 Au1 2.246(6)
P2 Au2 2.263(4)
P3 Au3 2.240(6)
P4 Au4 2.250(4)
P5 Au5 2.260(4)
P6 Au6 2.249(6)
Au1 Au2 2.8979(12)
Au2 Au3 2.9045(11)
Au3 Au4 3.0819(11)
Au4 Au5 2.9730(10)
Au4 Au6 3.3479(11)
Au5 Au6 3.0095(12)
B1 F3 1.345(15)
B1 F1 1.353(15)
B1 F2 1.356(15)
B1 F4 1.367(14)
B2 F7 1.458(19)
B2 F8 1.464(19)
B2 F6 1.465(19)
B2 F5 1.469(19)

loop_
_geom_torsion_atom_site_label_1
_geom_torsion_atom_site_label_2
_geom_torsion_atom_site_label_3
_geom_torsion_atom_site_label_4
_geom_torsion
C6 C1 C2 N2 173.5(15)
N1 C1 C2 N2 -67(2)
C6 C1 C2 C3 58(2)
N1 C1 C2 C3 177.2(16)
N2 C2 C3 C4 -177.2(17)
C1 C2 C3 C4 -60(2)
C2 C3 C4 C5 59(2)
C3 C4 C5 C6 -59(2)
C4 C5 C6 C1 58(3)
N1 C1 C6 C5 -177.1(17)
C2 C1 C6 C5 -56(2)
C8 C7 C12 C11 0.0
P1 C7 C12 C11 172.2(15)
C7 C12 C11 C10 0.0
C12 C11 C10 C9 0.0
C11 C10 C9 C8 0.0
C10 C9 C8 C7 0.0
C12 C7 C8 C9 0.0
P1 C7 C8 C9 -172.2(15)
C18 C13 C14 C15 0.0
P1 C13 C14 C15 -174.7(12)
C13 C14 C15 C16 0.0
C14 C15 C16 C17 0.0
C15 C16 C17 C18 0.0
C16 C17 C18 C13 0.0
C14 C13 C18 C17 0.0
P1 C13 C18 C17 174.6(13)
C20 C19 C24 C23 0.0
P1 C19 C24 C23 179.1(12)
C19 C24 C23 C22 0.0
C24 C23 C22 C21 0.0
C23 C22 C21 C20 0.0
C22 C21 C20 C19 0.0
C24 C19 C20 C21 0.0
P1 C19 C20 C21 -179.0(13)
C30 C25 C26 C27 6(4)
P2 C25 C26 C27 -180(2)
C25 C26 C27 C28 -6(4)
C26 C27 C28 C29 9(3)
C27 C28 C29 C30 -13(3)
C26 C25 C30 C29 -9(3)
P2 C25 C30 C29 176.8(16)
C28 C29 C30 C25 13(3)
C36 C31 C32 C33 1(3)
P2 C31 C32 C33 179.1(19)
C31 C32 C33 C34 -1(4)
C32 C33 C34 C35 2(4)
C33 C34 C35 C36 -3(4)
C32 C31 C36 C35 -2(3)
P2 C31 C36 C35 179.4(19)
C34 C35 C36 C31 3(4)
C42 C37 C38 C39 0(4)
P2 C37 C38 C39 -174(2)
C37 C38 C39 C40 1(5)
C38 C39 C40 C41 -10(5)
C39 C40 C41 C42 19(5)
C38 C37 C42 C41 7(4)
P2 C37 C42 C41 -178(2)
C40 C41 C42 C37 -18(5)
C48 C43 C44 C45 0.0
P3 C43 C44 C45 -178.5(10)
C43 C44 C45 C46 0.0
C44 C45 C46 C47 0.0
C45 C46 C47 C48 0.0
C46 C47 C48 C43 0.0
C44 C43 C48 C47 0.0
P3 C43 C48 C47 178.5(10)
C54 C49 C50 C51 7(4)
P3 C49 C50 C51 -178.7(19)
C49 C50 C51 C52 0(4)
C50 C51 C52 C53 -5(3)
C51 C52 C53 C54 4(4)
C52 C53 C54 C49 3(4)
C50 C49 C54 C53 -8(4)
P3 C49 C54 C53 178(2)
C60 C55 C56 C57 0.0
P3 C55 C56 C57 -178.4(14)
C55 C56 C57 C58 0.0
C56 C57 C58 C59 0.0
C57 C58 C59 C60 0.0
C58 C59 C60 C55 0.0
C56 C55 C60 C59 0.0
P3 C55 C60 C59 178.5(14)
C66 C61 C62 C63 -5(5)
P4 C61 C62 C63 -173(3)
C61 C62 C63 C64 3(5)
C62 C63 C64 C65 5(5)
C63 C64 C65 C66 -9(5)
C64 C65 C66 C61 6(5)
C62 C61 C66 C65 0(5)
P4 C61 C66 C65 168(3)
C72 C67 C68 C69 1(4)
P4 C67 C68 C69 -179(2)
C67 C68 C69 C70 -2(4)
C68 C69 C70 C71 0(4)
C69 C70 C71 C72 3(4)
C70 C71 C72 C67 -4(4)
C68 C67 C72 C71 2(3)
P4 C67 C72 C71 -178.4(18)
C78 C73 C74 C75 -2(3)
P4 C73 C74 C75 -179.7(19)
C73 C74 C75 C76 6(4)
C74 C75 C76 C77 -8(4)
C75 C76 C77 C78 6(5)
C76 C77 C78 C73 -2(4)
C74 C73 C78 C77 0(3)
P4 C73 C78 C77 177.7(19)
C84 C79 C80 C81 0(3)
P5 C79 C80 C81 -177.3(17)
C79 C80 C81 C82 -5(3)
C80 C81 C82 C83 6(4)
C81 C82 C83 C84 -4(4)
C80 C79 C84 C83 3(3)
P5 C79 C84 C83 -179.8(18)
C82 C83 C84 C79 -1(4)
C90 C85 C86 C87 -6(3)
P5 C85 C86 C87 -179.2(15)
C85 C86 C87 C88 2(4)
C86 C87 C88 C89 2(4)
C87 C88 C89 C90 -3(4)
C88 C89 C90 C85 0(4)
C86 C85 C90 C89 5(4)
P5 C85 C90 C89 179(2)
C96 C91 C92 C93 -2(3)
P5 C91 C92 C93 179(2)
C91 C92 C93 C94 -4(4)
C92 C93 C94 C95 2(5)
C93 C94 C95 C96 6(5)
C94 C95 C96 C91 -12(4)
C92 C91 C96 C95 10(3)
P5 C91 C96 C95 -171(2)
C102 C97 C98 C99 15(4)
P6 C97 C98 C99 -175(2)
C97 C98 C99 C100 -13(4)
C98 C99 C100 C101 6(4)
C99 C100 C101 C102 -1(4)
C98 C97 C102 C101 -9(3)
P6 C97 C102 C101 -179.1(17)
C100 C101 C102 C97 3(4)
C108 C103 C104 C105 10(3)
P6 C103 C104 C105 173.5(19)
C103 C104 C105 C106 -3(5)
C104 C105 C106 C107 -3(6)
C105 C106 C107 C108 1(5)
C106 C107 C108 C103 6(4)
C104 C103 C108 C107 -12(4)
P6 C103 C108 C107 -176(2)
C110 C109 C114 C113 0.0
P6 C109 C114 C113 176.2(11)
C109 C114 C113 C112 0.0
C114 C113 C112 C111 0.0
C113 C112 C111 C110 0.0
C112 C111 C110 C109 0.0
C114 C109 C110 C111 0.0
P6 C109 C110 C111 -176.1(11)
C6 C1 N1 Au3 -140.3(14)
C2 C1 N1 Au3 98.1(16)
C6 C1 N1 Au1 70.6(16)
C2 C1 N1 Au1 -51.0(17)
C6 C1 N1 Au2 -33.4(19)
C2 C1 N1 Au2 -154.9(13)
C3 C2 N2 Au6 55(2)
C1 C2 N2 Au6 -62.3(18)
C3 C2 N2 Au5 -61(2)
C1 C2 N2 Au5 -177.9(11)
C3 C2 N2 Au4 -165.1(13)
C1 C2 N2 Au4 77.6(18)
C24 C19 P1 C7 -138.9(10)
C20 C19 P1 C7 40.1(13)
C24 C19 P1 C13 -27.2(11)
C20 C19 P1 C13 151.9(10)
C24 C19 P1 Au1 92.3(9)
C20 C19 P1 Au1 -88.7(9)
C12 C7 P1 C19 32.8(14)
C8 C7 P1 C19 -155.0(11)
C12 C7 P1 C13 -78.1(13)
C8 C7 P1 C13 94.1(12)
C12 C7 P1 Au1 156.9(9)
C8 C7 P1 Au1 -30.9(12)
C14 C13 P1 C19 115.0(10)
C18 C13 P1 C19 -59.7(12)
C14 C13 P1 C7 -134.4(11)
C18 C13 P1 C7 50.9(12)
C14 C13 P1 Au1 -4.7(11)
C18 C13 P1 Au1 -179.3(8)
C36 C31 P2 C37 -149.3(17)
C32 C31 P2 C37 32.4(18)
C36 C31 P2 C25 98.4(18)
C32 C31 P2 C25 -79.8(18)
C36 C31 P2 Au2 -25.6(19)
C32 C31 P2 Au2 156.2(14)
C38 C37 P2 C31 82(2)
C42 C37 P2 C31 -92(2)
C38 C37 P2 C25 -164(2)
C42 C37 P2 C25 22(2)
C38 C37 P2 Au2 -40(3)
C42 C37 P2 Au2 146.6(18)
C26 C25 P2 C31 -140(2)
C30 C25 P2 C31 34(2)
C26 C25 P2 C37 107(2)
C30 C25 P2 C37 -79(2)
C26 C25 P2 Au2 -17(2)
C30 C25 P2 Au2 156.6(16)
C54 C49 P3 C55 7(3)
C50 C49 P3 C55 -167(2)
C54 C49 P3 C43 -102(3)
C50 C49 P3 C43 84(2)
C54 C49 P3 Au3 131(2)
C50 C49 P3 Au3 -43(2)
C56 C55 P3 C49 -111.6(15)
C60 C55 P3 C49 69.9(16)
C56 C55 P3 C43 -4.4(13)
C60 C55 P3 C43 177.1(10)
C56 C55 P3 Au3 127.8(10)
C60 C55 P3 Au3 -50.7(12)
C44 C43 P3 C49 -155.1(12)
C48 C43 P3 C49 26.3(13)
C44 C43 P3 C55 96.5(10)
C48 C43 P3 C55 -82.0(10)
C44 C43 P3 Au3 -33.5(9)
C48 C43 P3 Au3 148.0(7)
C78 C73 P4 C61 -5(2)
C74 C73 P4 C61 172.7(16)
C78 C73 P4 C67 -117.0(19)
C74 C73 P4 C67 60.8(18)
C78 C73 P4 Au4 125.4(17)
C74 C73 P4 Au4 -56.8(18)
C62 C61 P4 C73 94(2)
C66 C61 P4 C73 -73(3)
C62 C61 P4 C67 -157(2)
C66 C61 P4 C67 37(3)
C62 C61 P4 Au4 -32(3)
C66 C61 P4 Au4 161(2)
C68 C67 P4 C73 -147(2)
C72 C67 P4 C73 33(2)
C68 C67 P4 C61 101(2)
C72 C67 P4 C61 -79(2)
C68 C67 P4 Au4 -29(2)
C72 C67 P4 Au4 151.2(18)
C96 C91 P5 C85 -57(2)
C92 C91 P5 C85 122(2)
C96 C91 P5 C79 -170.7(18)
C92 C91 P5 C79 8(2)
C96 C91 P5 Au5 66(2)
C92 C91 P5 Au5 -115.3(18)
C86 C85 P5 C91 -20.6(18)
C90 C85 P5 C91 165.9(16)
C86 C85 P5 C79 94.3(18)
C90 C85 P5 C79 -79.3(18)
C86 C85 P5 Au5 -140.6(15)
C90 C85 P5 Au5 45.8(17)
C84 C79 P5 C91 -112(2)
C80 C79 P5 C91 65(2)
C84 C79 P5 C85 136.2(19)
C80 C79 P5 C85 -47(2)
C84 C79 P5 Au5 10(2)
C80 C79 P5 Au5 -172.7(15)
C114 C109 P6 C97 -88.4(12)
C110 C109 P6 C97 87.8(12)
C114 C109 P6 C103 167.1(10)
C110 C109 P6 C103 -16.7(12)
C114 C109 P6 Au6 36.0(10)
C110 C109 P6 Au6 -147.8(8)
C98 C97 P6 C109 -33(2)
C102 C97 P6 C109 137.3(18)
C98 C97 P6 C103 75(2)
C102 C97 P6 C103 -114.7(19)
C98 C97 P6 Au6 -158.1(18)
C102 C97 P6 Au6 12(2)
C104 C103 P6 C109 120.3(18)
C108 C103 P6 C109 -76.0(19)
C104 C103 P6 C97 12(2)
C108 C103 P6 C97 175.9(19)
C104 C103 P6 Au6 -111.0(18)
C108 C103 P6 Au6 53(2)
C1 N1 Au1 P1 -99(2)
Au3 N1 Au1 P1 112.9(17)
Au2 N1 Au1 P1 22(2)
C1 N1 Au1 Au2 -121.0(11)
Au3 N1 Au1 Au2 90.5(8)
C19 P1 Au1 N1 -53(2)
C7 P1 Au1 N1 -174.0(19)
C13 P1 Au1 N1 63(2)
C19 P1 Au1 Au2 -34.1(6)
C7 P1 Au1 Au2 -155.1(7)
C13 P1 Au1 Au2 82.0(6)
C1 N1 Au2 P2 110(4)
Au3 N1 Au2 P2 -128(4)
Au1 N1 Au2 P2 -9(5)
C1 N1 Au2 Au1 118.7(14)
Au3 N1 Au2 Au1 -119.4(6)
C1 N1 Au2 Au3 -122.0(14)
Au1 N1 Au2 Au3 119.4(6)
C31 P2 Au2 N1 -39(4)
C37 P2 Au2 N1 81(4)
C25 P2 Au2 N1 -160(4)
C31 P2 Au2 Au1 -46.9(7)
C37 P2 Au2 Au1 72.9(10)
C25 P2 Au2 Au1 -167.6(9)
C31 P2 Au2 Au3 -162.4(7)
C37 P2 Au2 Au3 -42.7(10)
C25 P2 Au2 Au3 76.8(9)
P1 Au1 Au2 N1 -174.5(5)
N1 Au1 Au2 P2 179.0(5)
P1 Au1 Au2 P2 4.5(3)
N1 Au1 Au2 Au3 -38.9(5)
P1 Au1 Au2 Au3 146.54(17)
C1 N1 Au3 P3 110.9(16)
Au1 N1 Au3 P3 -101.2(15)
Au2 N1 Au3 P3 -11.4(18)
C1 N1 Au3 Au2 122.4(12)
Au1 N1 Au3 Au2 -89.8(7)
C1 N1 Au3 Au4 -84.1(10)
Au1 N1 Au3 Au4 63.7(6)
Au2 N1 Au3 Au4 153.5(5)
C49 P3 Au3 N1 -32.6(18)
C55 P3 Au3 N1 84.6(16)
C43 P3 Au3 N1 -150.3(16)
C49 P3 Au3 Au2 -41.9(9)
C55 P3 Au3 Au2 75.3(6)
C43 P3 Au3 Au2 -159.6(5)
C49 P3 Au3 Au4 164.5(8)
C55 P3 Au3 Au4 -78.3(6)
C43 P3 Au3 Au4 46.8(6)
P2 Au2 Au3 N1 173.9(6)
Au1 Au2 Au3 N1 39.8(5)
N1 Au2 Au3 P3 176.5(6)
P2 Au2 Au3 P3 -9.5(3)
Au1 Au2 Au3 P3 -143.70(18)
N1 Au2 Au3 Au4 -27.5(5)
P2 Au2 Au3 Au4 146.5(2)
Au1 Au2 Au3 Au4 12.32(3)
C2 N2 Au4 P4 137.0(16)
Au6 N2 Au4 P4 -76.7(18)
Au5 N2 Au4 P4 17(2)
C2 N2 Au4 Au5 119.7(15)
Au6 N2 Au4 Au5 -94.1(6)
C2 N2 Au4 Au3 -74.1(13)
Au6 N2 Au4 Au3 72.2(5)
Au5 N2 Au4 Au3 166.3(4)
C2 N2 Au4 Au6 -146.3(16)
Au5 N2 Au4 Au6 94.1(6)
C73 P4 Au4 N2 74.6(18)
C61 P4 Au4 N2 -161.3(18)
C67 P4 Au4 N2 -39(2)
C73 P4 Au4 Au5 88.7(6)
C61 P4 Au4 Au5 -147.3(9)
C67 P4 Au4 Au5 -24.5(10)
C73 P4 Au4 Au3 -72.7(6)
C61 P4 Au4 Au3 51.3(10)
C67 P4 Au4 Au3 174.1(9)
C73 P4 Au4 Au6 16.0(7)
C61 P4 Au4 Au6 140.1(9)
C67 P4 Au4 Au6 -97.2(10)
N1 Au3 Au4 N2 57.5(6)
P3 Au3 Au4 N2 -127.3(4)
Au2 Au3 Au4 N2 77.6(4)
N1 Au3 Au4 P4 -130.7(4)
P3 Au3 Au4 P4 44.5(2)
Au2 Au3 Au4 P4 -110.58(16)
N1 Au3 Au4 Au5 69.8(4)
P3 Au3 Au4 Au5 -114.93(18)
Au2 Au3 Au4 Au5 89.98(5)
N1 Au3 Au4 Au6 92.0(4)
P3 Au3 Au4 Au6 -92.70(18)
Au2 Au3 Au4 Au6 112.20(3)
C2 N2 Au5 P5 134(4)
Au6 N2 Au5 P5 2(5)
Au4 N2 Au5 P5 -106(4)
C2 N2 Au5 Au4 -119.7(14)
Au6 N2 Au5 Au4 108.0(6)
C2 N2 Au5 Au6 132.3(14)
Au4 N2 Au5 Au6 -108.0(6)
C91 P5 Au5 N2 54(4)
C85 P5 Au5 N2 171(4)
C79 P5 Au5 N2 -67(4)
C91 P5 Au5 Au4 -47.4(8)
C85 P5 Au5 Au4 69.5(8)
C79 P5 Au5 Au4 -168.7(8)
C91 P5 Au5 Au6 56.0(8)
C85 P5 Au5 Au6 172.9(7)
C79 P5 Au5 Au6 -65.3(8)
P4 Au4 Au5 N2 -174.8(6)
Au3 Au4 Au5 N2 -17.7(6)
Au6 Au4 Au5 N2 -43.8(6)
N2 Au4 Au5 P5 173.8(6)
P4 Au4 Au5 P5 -1.0(3)
Au3 Au4 Au5 P5 156.1(2)
Au6 Au4 Au5 P5 130.0(2)
N2 Au4 Au5 Au6 43.8(6)
P4 Au4 Au5 Au6 -130.94(19)
Au3 Au4 Au5 Au6 26.14(4)
C2 N2 Au6 P6 -106(4)
Au5 N2 Au6 P6 19(4)
Au4 N2 Au6 P6 111(3)
C2 N2 Au6 Au5 -125.8(14)
Au4 N2 Au6 Au5 91.6(6)
C2 N2 Au6 Au4 142.6(15)
Au5 N2 Au6 Au4 -91.6(6)
C109 P6 Au6 N2 -78(4)
C97 P6 Au6 N2 42(4)
C103 P6 Au6 N2 158(4)
C109 P6 Au6 Au5 -60.5(6)
C97 P6 Au6 Au5 59.2(8)
C103 P6 Au6 Au5 175.5(8)
C109 P6 Au6 Au4 25.2(7)
C97 P6 Au6 Au4 144.9(8)
C103 P6 Au6 Au4 -98.8(8)
P5 Au5 Au6 N2 -179.8(5)
Au4 Au5 Au6 N2 -46.5(5)
N2 Au5 Au6 P6 -177.5(5)
P5 Au5 Au6 P6 2.8(2)
Au4 Au5 Au6 P6 136.06(18)
N2 Au5 Au6 Au4 46.5(5)
P5 Au5 Au6 Au4 -133.29(16)
P4 Au4 Au6 N2 157.1(6)
Au5 Au4 Au6 N2 57.1(6)
Au3 Au4 Au6 N2 -102.1(6)
N2 Au4 Au6 P6 -170.5(6)
P4 Au4 Au6 P6 -13.5(3)
Au5 Au4 Au6 P6 -113.4(2)
Au3 Au4 Au6 P6 87.3(2)
N2 Au4 Au6 Au5 -57.1(6)
P4 Au4 Au6 Au5 99.9(2)
Au3 Au4 Au6 Au5 -159.26(3)

loop_
_platon_squeeze_void_nr
_platon_squeeze_void_average_x
_platon_squeeze_void_average_y
_platon_squeeze_void_average_z
_platon_squeeze_void_volume
_platon_squeeze_void_count_electrons
_platon_squeeze_void_content
1 0.000 0.248 0.750 884 526 ' '
2 0.048 0.298 0.358 7 1 ' '
3 0.107 0.405 0.378 8 1 ' '
4 0.500 0.905 0.250 884 527 ' '
5 0.393 0.595 0.877 8 1 ' '
6 0.453 0.703 0.858 8 1 ' '
7 0.548 0.202 0.642 8 1 ' '
8 0.607 0.095 0.622 7 1 ' '
9 0.893 0.905 0.123 8 1 ' '
10 0.953 0.797 0.142 7 1 ' '
